data_4087546
loop_
_publ_author_name
'Baker, Robert W.'
'Turner, Peter'
'Luck, Ian J.'

_publ_section_title
;
 Electronic Control of Metal-Centered Chirality in
 \h5:\kS-Indenyl-Sulfanyl and -Sulfinyl Rhodacycles of 2-Phenylpyridine
;
_journal_issue 9
_journal_name_full Organometallics
_journal_page_first 1751
_journal_paper_doi 10.1021/acs.organomet.5b00255
_journal_volume 34
_journal_year 2015
_chemical_formula_sum 'C32 H25 F6 N O Rh S Sb'
_chemical_formula_weight 810.25
_space_group_IT_number 2
_space_group_name_Hall '-P 1'
_space_group_name_H-M_alt 'P -1'
_symmetry_cell_setting triclinic
_symmetry_Int_Tables_number 2
_symmetry_space_group_name_Hall '-P 1'
_symmetry_space_group_name_H-M 'P -1'
_atom_sites_solution_hydrogens geom
_atom_sites_solution_primary direct
_atom_sites_solution_secondary difmap
_audit_creation_method SHELXL-97
_cell_angle_alpha 104.285(2)
_cell_angle_beta 109.105(2)
_cell_angle_gamma 103.413(2)
_cell_formula_units_Z 2
_cell_length_a 10.3247(2)
_cell_length_b 12.1351(3)
_cell_length_c 13.5994(3)
_cell_measurement_reflns_used 23996
_cell_measurement_temperature 150(2)
_cell_measurement_theta_max 76.3211
_cell_measurement_theta_min 3.6704
_cell_volume 1466.45(7)
_computing_cell_refinement
;
CrysAlisPro, Agilent Technologies,
Version 1.171.36.21 
;
_computing_data_collection
;
CrysAlisPro, Agilent Technologies,
Version 1.171.36.21 
;
_computing_data_reduction
;
CrysAlisPro, Agilent Technologies,
Version 1.171.36.21 
;
_computing_molecular_graphics
;
  xtal 3.6 (Hall,du Boulay, D.J. & Olthof-Hazekamp, R. 1999)
  ORTEPII  (Johnson,C.K., 1976). 
  WinGX (Farrugia, 1999)
  shelXle (Hubschke, 2011)
  PLATON (Spec,2005)
;
_computing_structure_refinement 'SHELXL-97 (Sheldrick, 1997)'
_computing_structure_solution 'SIR97 (Altomare, et. al. 1997)'
_diffrn_ambient_temperature 150(2)
_diffrn_crystal_treatment
;
attached with Exxon Paratone N, to a short length 
of fibre supported on a thin piece of copper wire 
inserted in a copper mounting pin.  The crystal was 
quenched in a cold nitrogen gas stream from an 
Oxford Cryosystems Cryostream. 
;
_diffrn_detector_area_resol_mean 10.5861
_diffrn_measured_fraction_theta_full 0.997
_diffrn_measured_fraction_theta_max 0.997
_diffrn_measurement_device_type 'SuperNova, Dual, Cu at zero, Atlas'
_diffrn_measurement_method /w
_diffrn_radiation_monochromator mirror
_diffrn_radiation_source 'SuperNova (Cu) X-ray Source'
_diffrn_radiation_type 'Cu K\a'
_diffrn_radiation_wavelength 1.5418
_diffrn_reflns_av_R_equivalents 0.0455
_diffrn_reflns_av_sigmaI/netI 0.0213
_diffrn_reflns_limit_h_max 13
_diffrn_reflns_limit_h_min -12
_diffrn_reflns_limit_k_max 15
_diffrn_reflns_limit_k_min -15
_diffrn_reflns_limit_l_max 17
_diffrn_reflns_limit_l_min -17
_diffrn_reflns_number 46523
_diffrn_reflns_theta_full 76.51
_diffrn_reflns_theta_max 76.51
_diffrn_reflns_theta_min 3.67
_exptl_absorpt_coefficient_mu 13.110
_exptl_absorpt_correction_T_max 1.000
_exptl_absorpt_correction_T_min 0.733
_exptl_absorpt_correction_type multi-scan
_exptl_absorpt_process_details
;
CrysAlisPro, Agilent Technologies
 Version 1.171.36.21
;
_exptl_crystal_colour orange
_exptl_crystal_density_diffrn 1.835
_exptl_crystal_density_method 'not measured'
_exptl_crystal_description prismatic
_exptl_crystal_F_000 796
_exptl_crystal_size_max 0.089
_exptl_crystal_size_mid 0.052
_exptl_crystal_size_min 0.033
_refine_diff_density_max 0.694
_refine_diff_density_min -0.996
_refine_diff_density_rms 0.081
_refine_ls_extinction_method none
_refine_ls_goodness_of_fit_ref 1.320
_refine_ls_hydrogen_treatment constr
_refine_ls_matrix_type full
_refine_ls_number_parameters 390
_refine_ls_number_reflns 6136
_refine_ls_number_restraints 0
_refine_ls_restrained_S_all 1.320
_refine_ls_R_factor_all 0.0266
_refine_ls_R_factor_gt 0.0228
_refine_ls_shift/su_max 0.002
_refine_ls_shift/su_mean 0.000
_refine_ls_structure_factor_coef Fsqd
_refine_ls_weighting_details 'calc w=1/[\s^2^(Fo^2^)+(0.02P)^2^+0.5P] where P=(Fo^2^+2Fc^2^)/3'
_refine_ls_weighting_scheme calc
_refine_ls_wR_factor_gt 0.0533
_refine_ls_wR_factor_ref 0.0550
_reflns_number_gt 5605
_reflns_number_total 6136
_reflns_threshold_expression >2sigma(I)
_cod_data_source_file om5b00255_si_001.cif
_cod_data_source_block rwb12pt2
_cod_original_cell_volume 1466.44(6)
_cod_database_code 4087546

loop_
_symmetry_equiv_pos_as_xyz
'x, y, z'
'-x, -y, -z'

loop_
_atom_site_label
_atom_site_type_symbol
_atom_site_fract_x
_atom_site_fract_y
_atom_site_fract_z
_atom_site_U_iso_or_equiv
_atom_site_adp_type
_atom_site_occupancy
_atom_site_symmetry_multiplicity
_atom_site_calc_flag
_atom_site_refinement_flags
Rh1 Rh 0.033649(17) 0.268751(14) 0.922712(12) 0.01315(5) Uani 1 1 d .
S1 S 0.04640(6) 0.07901(5) 0.87398(4) 0.01599(11) Uani 1 1 d .
O12 O 0.1519(2) 0.04466(16) 0.95301(14) 0.0259(4) Uani 1 1 d .
N1 N 0.0371(2) 0.28563(16) 1.07878(15) 0.0154(4) Uani 1 1 d .
C1 C 0.1328(3) 0.2920(2) 0.81205(18) 0.0159(4) Uani 1 1 d .
C2 C 0.0294(3) 0.3535(2) 0.79611(19) 0.0195(5) Uani 1 1 d .
C3 C 0.0723(3) 0.4471(2) 0.8999(2) 0.0208(5) Uani 1 1 d .
H3 H 0.0162 0.4947 0.9171 0.025 Uiso 1 1 calc R
C4 C 0.2149(3) 0.4573(2) 0.97427(19) 0.0187(5) Uani 1 1 d .
C5 C 0.3102(3) 0.5368(2) 1.0836(2) 0.0230(5) Uani 1 1 d .
H5 H 0.2883 0.6030 1.1198 0.028 Uiso 1 1 calc R
C6 C 0.4351(3) 0.5156(2) 1.1358(2) 0.0272(6) Uani 1 1 d .
H6 H 0.5000 0.5686 1.2091 0.033 Uiso 1 1 calc R
C7 C 0.4708(3) 0.4175(2) 1.0845(2) 0.0256(5) Uani 1 1 d .
H7 H 0.5579 0.4056 1.1242 0.031 Uiso 1 1 calc R
C8 C 0.3814(3) 0.3392(2) 0.9783(2) 0.0203(5) Uani 1 1 d .
H8 H 0.4051 0.2731 0.9439 0.024 Uiso 1 1 calc R
C9 C 0.2527(3) 0.3600(2) 0.92149(19) 0.0162(4) Uani 1 1 d .
C10 C 0.1296(3) 0.1787(2) 0.73604(18) 0.0164(4) Uani 1 1 d .
C11 C 0.0936(3) 0.0731(2) 0.75698(18) 0.0169(4) Uani 1 1 d .
C12 C 0.1048(3) -0.0343(2) 0.6963(2) 0.0210(5) Uani 1 1 d .
H12 H 0.0799 -0.1059 0.7128 0.025 Uiso 1 1 calc R
C13 C 0.1519(3) -0.0337(2) 0.6138(2) 0.0217(5) Uani 1 1 d .
H13 H 0.1586 -0.1059 0.5722 0.026 Uiso 1 1 calc R
C14 C 0.1909(3) 0.0727(2) 0.58884(18) 0.0194(5) Uani 1 1 d .
C15 C 0.2492(3) 0.0772(2) 0.5080(2) 0.0255(5) Uani 1 1 d .
H15 H 0.2585 0.0061 0.4668 0.031 Uiso 1 1 calc R
C16 C 0.2921(3) 0.1824(3) 0.4888(2) 0.0304(6) Uani 1 1 d .
H16 H 0.3334 0.1843 0.4361 0.036 Uiso 1 1 calc R
C17 C 0.2753(3) 0.2880(3) 0.5468(2) 0.0291(6) Uani 1 1 d .
H17 H 0.3029 0.3600 0.5314 0.035 Uiso 1 1 calc R
C18 C 0.2195(3) 0.2871(2) 0.62519(19) 0.0232(5) Uani 1 1 d .
H18 H 0.2082 0.3586 0.6637 0.028 Uiso 1 1 calc R
C19 C 0.1784(3) 0.1805(2) 0.64927(18) 0.0182(5) Uani 1 1 d .
C20 C -0.1235(3) -0.0418(2) 0.8131(2) 0.0236(5) Uani 1 1 d .
H20A H -0.1101 -0.1177 0.7808 0.035 Uiso 1 1 calc R
H20B H -0.1941 -0.0259 0.7548 0.035 Uiso 1 1 calc R
H20C H -0.1598 -0.0484 0.8703 0.035 Uiso 1 1 calc R
C21 C -0.0941(3) 0.3293(3) 0.6892(2) 0.0294(6) Uani 1 1 d .
H21A H -0.0613 0.3803 0.6502 0.044 Uiso 1 1 calc R
H21B H -0.1745 0.3479 0.7046 0.044 Uiso 1 1 calc R
H21C H -0.1275 0.2439 0.6428 0.044 Uiso 1 1 calc R
C22 C 0.1620(3) 0.3318(2) 1.17076(19) 0.0192(5) Uani 1 1 d .
H22 H 0.2522 0.3437 1.1635 0.023 Uiso 1 1 calc R
C23 C 0.1623(3) 0.3624(2) 1.2759(2) 0.0239(5) Uani 1 1 d .
H23 H 0.2516 0.3966 1.3403 0.029 Uiso 1 1 calc R
C24 C 0.0302(3) 0.3422(2) 1.2854(2) 0.0279(6) Uani 1 1 d .
H24 H 0.0279 0.3651 1.3567 0.034 Uiso 1 1 calc R
C25 C -0.0981(3) 0.2889(2) 1.1912(2) 0.0254(5) Uani 1 1 d .
H25 H -0.1891 0.2717 1.1973 0.031 Uiso 1 1 calc R
C26 C -0.0936(3) 0.2603(2) 1.0866(2) 0.0183(5) Uani 1 1 d .
C27 C -0.2176(3) 0.2077(2) 0.9786(2) 0.0211(5) Uani 1 1 d .
C28 C -0.3619(3) 0.1588(2) 0.9651(3) 0.0317(6) Uani 1 1 d .
H28 H -0.3837 0.1610 1.0280 0.038 Uiso 1 1 calc R
C29 C -0.4720(3) 0.1073(3) 0.8595(3) 0.0383(7) Uani 1 1 d .
H29 H -0.5700 0.0727 0.8494 0.046 Uiso 1 1 calc R
C30 C -0.4398(3) 0.1061(3) 0.7679(3) 0.0376(7) Uani 1 1 d .
H30 H -0.5164 0.0720 0.6956 0.045 Uiso 1 1 calc R
C31 C -0.2964(3) 0.1541(2) 0.7808(2) 0.0285(6) Uani 1 1 d .
H31 H -0.2758 0.1522 0.7174 0.034 Uiso 1 1 calc R
C32 C -0.1835(3) 0.2049(2) 0.8864(2) 0.0199(5) Uani 1 1 d .
Sb1 Sb 0.362681(18) 0.699338(14) 0.626099(13) 0.02391(5) Uani 1 1 d .
F1 F 0.3173(3) 0.57597(18) 0.68158(17) 0.0589(6) Uani 1 1 d .
F2 F 0.1639(2) 0.6821(2) 0.56666(17) 0.0517(5) Uani 1 1 d .
F3 F 0.4000(2) 0.82237(18) 0.56856(18) 0.0505(5) Uani 1 1 d .
F4 F 0.5609(2) 0.7216(3) 0.68717(18) 0.0659(7) Uani 1 1 d .
F5 F 0.3839(2) 0.81078(17) 0.75797(16) 0.0529(6) Uani 1 1 d .
F6 F 0.3376(3) 0.58658(19) 0.49498(16) 0.0626(6) Uani 1 1 d .

loop_
_atom_site_aniso_label
_atom_site_aniso_U_11
_atom_site_aniso_U_22
_atom_site_aniso_U_33
_atom_site_aniso_U_23
_atom_site_aniso_U_13
_atom_site_aniso_U_12
Rh1 0.01492(8) 0.01273(8) 0.01102(8) 0.00266(6) 0.00550(6) 0.00464(6)
S1 0.0221(3) 0.0148(2) 0.0134(2) 0.00560(19) 0.0089(2) 0.0075(2)
O12 0.0355(10) 0.0306(9) 0.0192(8) 0.0126(7) 0.0118(8) 0.0191(8)
N1 0.0199(10) 0.0116(8) 0.0135(9) 0.0022(7) 0.0081(8) 0.0036(7)
C1 0.0218(11) 0.0151(10) 0.0140(10) 0.0064(8) 0.0107(9) 0.0054(9)
C2 0.0278(13) 0.0165(10) 0.0162(11) 0.0073(9) 0.0098(10) 0.0083(9)
C3 0.0282(13) 0.0164(11) 0.0216(11) 0.0071(9) 0.0132(10) 0.0092(9)
C4 0.0237(12) 0.0138(10) 0.0193(11) 0.0061(9) 0.0116(10) 0.0030(9)
C5 0.0294(13) 0.0167(11) 0.0192(11) 0.0028(9) 0.0124(10) 0.0018(10)
C6 0.0264(13) 0.0239(12) 0.0186(11) 0.0008(10) 0.0079(10) -0.0046(10)
C7 0.0175(12) 0.0323(13) 0.0246(12) 0.0119(11) 0.0073(10) 0.0043(10)
C8 0.0179(11) 0.0222(11) 0.0232(12) 0.0095(9) 0.0110(9) 0.0057(9)
C9 0.0188(11) 0.0148(10) 0.0167(10) 0.0060(8) 0.0110(9) 0.0029(9)
C10 0.0202(11) 0.0166(10) 0.0127(10) 0.0041(8) 0.0071(9) 0.0072(9)
C11 0.0187(11) 0.0182(11) 0.0140(10) 0.0043(8) 0.0074(9) 0.0069(9)
C12 0.0253(12) 0.0173(11) 0.0214(11) 0.0057(9) 0.0095(10) 0.0102(9)
C13 0.0230(12) 0.0226(12) 0.0181(11) 0.0018(9) 0.0086(10) 0.0108(10)
C14 0.0162(11) 0.0258(12) 0.0121(10) 0.0019(9) 0.0044(9) 0.0072(9)
C15 0.0225(12) 0.0349(14) 0.0164(11) 0.0020(10) 0.0099(10) 0.0096(11)
C16 0.0265(13) 0.0433(16) 0.0164(11) 0.0054(11) 0.0114(10) 0.0047(12)
C17 0.0316(14) 0.0318(14) 0.0183(12) 0.0097(10) 0.0097(11) 0.0010(11)
C18 0.0278(13) 0.0233(12) 0.0147(11) 0.0042(9) 0.0091(10) 0.0041(10)
C19 0.0170(11) 0.0224(11) 0.0125(10) 0.0045(9) 0.0054(9) 0.0048(9)
C20 0.0320(14) 0.0158(11) 0.0237(12) 0.0050(9) 0.0160(11) 0.0043(10)
C21 0.0379(16) 0.0312(13) 0.0208(12) 0.0109(11) 0.0084(11) 0.0179(12)
C22 0.0231(12) 0.0163(10) 0.0175(11) 0.0053(9) 0.0093(9) 0.0044(9)
C23 0.0330(14) 0.0182(11) 0.0169(11) 0.0053(9) 0.0086(10) 0.0056(10)
C24 0.0464(17) 0.0231(12) 0.0222(12) 0.0084(10) 0.0227(12) 0.0124(11)
C25 0.0338(14) 0.0230(12) 0.0329(14) 0.0135(10) 0.0250(12) 0.0126(11)
C26 0.0215(12) 0.0133(10) 0.0245(12) 0.0065(9) 0.0145(10) 0.0063(9)
C27 0.0175(12) 0.0158(10) 0.0288(12) 0.0060(9) 0.0093(10) 0.0059(9)
C28 0.0241(14) 0.0252(13) 0.0466(17) 0.0087(12) 0.0185(13) 0.0082(11)
C29 0.0155(13) 0.0299(14) 0.057(2) 0.0027(13) 0.0112(13) 0.0048(11)
C30 0.0205(13) 0.0267(14) 0.0423(17) -0.0022(12) -0.0023(12) 0.0049(11)
C31 0.0229(13) 0.0245(12) 0.0278(13) 0.0016(10) 0.0032(11) 0.0082(10)
C32 0.0144(11) 0.0146(10) 0.0247(12) 0.0025(9) 0.0047(9) 0.0043(8)
Sb1 0.02656(9) 0.02368(9) 0.01951(8) 0.00604(6) 0.00854(7) 0.00803(7)
F1 0.0868(17) 0.0374(10) 0.0437(11) 0.0270(9) 0.0131(11) 0.0119(10)
F2 0.0276(9) 0.0831(15) 0.0489(11) 0.0366(11) 0.0130(8) 0.0163(10)
F3 0.0679(14) 0.0465(11) 0.0651(13) 0.0346(10) 0.0474(12) 0.0224(10)
F4 0.0314(11) 0.120(2) 0.0479(12) 0.0273(13) 0.0125(9) 0.0355(12)
F5 0.0634(13) 0.0415(10) 0.0429(11) -0.0064(8) 0.0382(10) -0.0022(9)
F6 0.0979(19) 0.0505(12) 0.0305(10) -0.0030(9) 0.0229(11) 0.0330(12)

loop_
_atom_type_symbol
_atom_type_description
_atom_type_scat_dispersion_real
_atom_type_scat_dispersion_imag
_atom_type_scat_source
C C 0.0181 0.0091 'International Tables Vol C Tables 4.2.6.8 and 6.1.1.4'
H H 0.0000 0.0000 'International Tables Vol C Tables 4.2.6.8 and 6.1.1.4'
F F 0.0727 0.0534 'International Tables Vol C Tables 4.2.6.8 and 6.1.1.4'
N N 0.0311 0.0180 'International Tables Vol C Tables 4.2.6.8 and 6.1.1.4'
O O 0.0492 0.0322 'International Tables Vol C Tables 4.2.6.8 and 6.1.1.4'
Rh Rh 0.0927 3.6045 'International Tables Vol C Tables 4.2.6.8 and 6.1.1.4'
S S 0.3331 0.5567 'International Tables Vol C Tables 4.2.6.8 and 6.1.1.4'
Sb Sb -0.0562 5.8946 'International Tables Vol C Tables 4.2.6.8 and 6.1.1.4'

loop_
_geom_angle_atom_site_label_1
_geom_angle_atom_site_label_2
_geom_angle_atom_site_label_3
_geom_angle
C32 Rh1 N1 78.79(9)
C32 Rh1 C1 127.63(10)
N1 Rh1 C1 153.45(9)
C32 Rh1 C2 100.19(10)
N1 Rh1 C2 147.55(8)
C1 Rh1 C2 38.54(9)
C32 Rh1 C3 105.09(10)
N1 Rh1 C3 110.73(8)
C1 Rh1 C3 63.88(9)
C2 Rh1 C3 37.64(8)
C32 Rh1 S1 92.83(7)
N1 Rh1 S1 98.59(5)
C1 Rh1 S1 84.08(6)
C2 Rh1 S1 113.83(6)
C3 Rh1 S1 147.92(7)
C32 Rh1 C9 163.17(9)
N1 Rh1 C9 114.97(8)
C1 Rh1 C9 38.63(8)
C2 Rh1 C9 62.98(9)
C3 Rh1 C9 61.91(9)
S1 Rh1 C9 94.45(6)
C32 Rh1 C4 137.60(9)
N1 Rh1 C4 97.35(8)
C1 Rh1 C4 62.27(8)
C2 Rh1 C4 61.37(8)
C3 Rh1 C4 36.50(9)
S1 Rh1 C4 129.21(6)
C9 Rh1 C4 35.75(8)
O12 S1 C20 107.07(12)
O12 S1 C11 108.28(11)
C20 S1 C11 102.04(11)
O12 S1 Rh1 120.66(8)
C20 S1 Rh1 115.48(9)
C11 S1 Rh1 101.29(8)
C22 N1 C26 120.4(2)
C22 N1 Rh1 122.26(16)
C26 N1 Rh1 116.95(16)
C2 C1 C9 108.4(2)
C2 C1 C10 129.3(2)
C9 C1 C10 122.3(2)
C2 C1 Rh1 74.18(13)
C9 C1 Rh1 76.88(12)
C10 C1 Rh1 115.44(15)
C1 C2 C3 107.0(2)
C1 C2 C21 126.2(2)
C3 C2 C21 126.7(2)
C1 C2 Rh1 67.29(12)
C3 C2 Rh1 71.87(13)
C21 C2 Rh1 128.78(18)
C2 C3 C4 108.9(2)
C2 C3 Rh1 70.49(13)
C4 C3 Rh1 77.02(13)
C2 C3 H3 125.6
C4 C3 H3 125.6
Rh1 C3 H3 118.7
C5 C4 C9 119.4(2)
C5 C4 C3 132.7(2)
C9 C4 C3 107.7(2)
C5 C4 Rh1 126.86(16)
C9 C4 Rh1 69.02(12)
C3 C4 Rh1 66.48(12)
C6 C5 C4 118.2(2)
C6 C5 H5 120.9
C4 C5 H5 120.9
C5 C6 C7 122.3(2)
C5 C6 H6 118.8
C7 C6 H6 118.8
C8 C7 C6 121.0(3)
C8 C7 H7 119.5
C6 C7 H7 119.5
C7 C8 C9 117.9(2)
C7 C8 H8 121.0
C9 C8 H8 121.0
C8 C9 C4 121.1(2)
C8 C9 C1 131.7(2)
C4 C9 C1 107.1(2)
C8 C9 Rh1 122.28(16)
C4 C9 Rh1 75.23(13)
C1 C9 Rh1 64.50(12)
C11 C10 C19 119.5(2)
C11 C10 C1 119.2(2)
C19 C10 C1 121.0(2)
C10 C11 C12 122.2(2)
C10 C11 S1 117.47(17)
C12 C11 S1 120.15(18)
C13 C12 C11 119.1(2)
C13 C12 H12 120.5
C11 C12 H12 120.5
C12 C13 C14 121.2(2)
C12 C13 H13 119.4
C14 C13 H13 119.4
C13 C14 C15 122.0(2)
C13 C14 C19 119.7(2)
C15 C14 C19 118.2(2)
C16 C15 C14 120.9(2)
C16 C15 H15 119.5
C14 C15 H15 119.5
C15 C16 C17 120.5(2)
C15 C16 H16 119.8
C17 C16 H16 119.8
C18 C17 C16 120.2(3)
C18 C17 H17 119.9
C16 C17 H17 119.9
C17 C18 C19 120.5(2)
C17 C18 H18 119.7
C19 C18 H18 119.7
C18 C19 C14 119.6(2)
C18 C19 C10 122.0(2)
C14 C19 C10 118.4(2)
S1 C20 H20A 109.5
S1 C20 H20B 109.5
H20A C20 H20B 109.5
S1 C20 H20C 109.5
H20A C20 H20C 109.5
H20B C20 H20C 109.5
C2 C21 H21A 109.5
C2 C21 H21B 109.5
H21A C21 H21B 109.5
C2 C21 H21C 109.5
H21A C21 H21C 109.5
H21B C21 H21C 109.5
N1 C22 C23 121.5(2)
N1 C22 H22 119.2
C23 C22 H22 119.2
C24 C23 C22 118.7(2)
C24 C23 H23 120.7
C22 C23 H23 120.7
C25 C24 C23 119.8(2)
C25 C24 H24 120.1
C23 C24 H24 120.1
C24 C25 C26 119.7(2)
C24 C25 H25 120.2
C26 C25 H25 120.2
N1 C26 C25 119.7(2)
N1 C26 C27 113.0(2)
C25 C26 C27 127.2(2)
C28 C27 C32 121.0(2)
C28 C27 C26 123.2(2)
C32 C27 C26 115.7(2)
C29 C28 C27 119.4(3)
C29 C28 H28 120.3
C27 C28 H28 120.3
C28 C29 C30 120.1(3)
C28 C29 H29 120.0
C30 C29 H29 120.0
C29 C30 C31 120.8(3)
C29 C30 H30 119.6
C31 C30 H30 119.6
C32 C31 C30 120.1(3)
C32 C31 H31 119.9
C30 C31 H31 119.9
C31 C32 C27 118.6(2)
C31 C32 Rh1 126.3(2)
C27 C32 Rh1 114.92(17)
F6 Sb1 F4 90.82(11)
F6 Sb1 F1 90.46(10)
F4 Sb1 F1 91.93(12)
F6 Sb1 F3 89.74(10)
F4 Sb1 F3 90.42(11)
F1 Sb1 F3 177.64(10)
F6 Sb1 F5 178.71(10)
F4 Sb1 F5 90.17(10)
F1 Sb1 F5 88.69(10)
F3 Sb1 F5 91.08(9)
F6 Sb1 F2 90.60(11)
F4 Sb1 F2 178.22(11)
F1 Sb1 F2 89.14(10)
F3 Sb1 F2 88.51(9)
F5 Sb1 F2 88.43(10)

loop_
_geom_bond_atom_site_label_1
_geom_bond_atom_site_label_2
_geom_bond_distance
Rh1 C32 2.037(2)
Rh1 N1 2.0689(18)
Rh1 C1 2.116(2)
Rh1 C2 2.207(2)
Rh1 C3 2.225(2)
Rh1 S1 2.2810(6)
Rh1 C9 2.283(2)
Rh1 C4 2.365(2)
S1 O12 1.4766(18)
S1 C20 1.780(2)
S1 C11 1.800(2)
N1 C22 1.343(3)
N1 C26 1.359(3)
C1 C2 1.429(3)
C1 C9 1.463(3)
C1 C10 1.489(3)
C2 C3 1.430(3)
C2 C21 1.492(3)
C3 C4 1.443(4)
C3 H3 0.9500
C4 C5 1.415(3)
C4 C9 1.429(3)
C5 C6 1.370(4)
C5 H5 0.9500
C6 C7 1.415(4)
C6 H6 0.9500
C7 C8 1.373(4)
C7 H7 0.9500
C8 C9 1.417(3)
C8 H8 0.9500
C10 C11 1.374(3)
C10 C19 1.430(3)
C11 C12 1.412(3)
C12 C13 1.362(3)
C12 H12 0.9500
C13 C14 1.417(4)
C13 H13 0.9500
C14 C15 1.421(3)
C14 C19 1.422(3)
C15 C16 1.369(4)
C15 H15 0.9500
C16 C17 1.410(4)
C16 H16 0.9500
C17 C18 1.369(3)
C17 H17 0.9500
C18 C19 1.416(3)
C18 H18 0.9500
C20 H20A 0.9800
C20 H20B 0.9800
C20 H20C 0.9800
C21 H21A 0.9800
C21 H21B 0.9800
C21 H21C 0.9800
C22 C23 1.384(3)
C22 H22 0.9500
C23 C24 1.384(4)
C23 H23 0.9500
C24 C25 1.377(4)
C24 H24 0.9500
C25 C26 1.397(3)
C25 H25 0.9500
C26 C27 1.460(3)
C27 C28 1.401(4)
C27 C32 1.403(4)
C28 C29 1.380(4)
C28 H28 0.9500
C29 C30 1.387(5)
C29 H29 0.9500
C30 C31 1.393(4)
C30 H30 0.9500
C31 C32 1.391(3)
C31 H31 0.9500
Sb1 F6 1.8570(18)
Sb1 F4 1.864(2)
Sb1 F1 1.8690(18)
Sb1 F3 1.8700(18)
Sb1 F5 1.8711(17)
Sb1 F2 1.8820(19)

loop_
_geom_torsion_atom_site_label_1
_geom_torsion_atom_site_label_2
_geom_torsion_atom_site_label_3
_geom_torsion_atom_site_label_4
_geom_torsion
C32 Rh1 S1 O12 -124.80(12)
N1 Rh1 S1 O12 -45.71(11)
C1 Rh1 S1 O12 107.65(11)
C2 Rh1 S1 O12 132.76(12)
C3 Rh1 S1 O12 110.47(15)
C9 Rh1 S1 O12 70.39(11)
C4 Rh1 S1 O12 61.15(12)
C32 Rh1 S1 C20 6.55(12)
N1 Rh1 S1 C20 85.63(11)
C1 Rh1 S1 C20 -121.01(11)
C2 Rh1 S1 C20 -95.90(12)
C3 Rh1 S1 C20 -118.19(15)
C9 Rh1 S1 C20 -158.27(11)
C4 Rh1 S1 C20 -167.51(12)
C32 Rh1 S1 C11 115.86(11)
N1 Rh1 S1 C11 -165.06(9)
C1 Rh1 S1 C11 -11.70(10)
C2 Rh1 S1 C11 13.41(11)
C3 Rh1 S1 C11 -8.87(15)
C9 Rh1 S1 C11 -48.96(10)
C4 Rh1 S1 C11 -58.19(11)
C32 Rh1 N1 C22 -178.67(19)
C1 Rh1 N1 C22 -3.8(3)
C2 Rh1 N1 C22 -87.3(2)
C3 Rh1 N1 C22 -76.62(19)
S1 Rh1 N1 C22 90.12(17)
C9 Rh1 N1 C22 -8.9(2)
C4 Rh1 N1 C22 -41.49(19)
C32 Rh1 N1 C26 -5.73(16)
C1 Rh1 N1 C26 169.12(18)
C2 Rh1 N1 C26 85.7(2)
C3 Rh1 N1 C26 96.32(17)
S1 Rh1 N1 C26 -96.94(16)
C9 Rh1 N1 C26 164.03(15)
C4 Rh1 N1 C26 131.45(16)
C32 Rh1 C1 C2 52.45(17)
N1 Rh1 C1 C2 -121.16(19)
C3 Rh1 C1 C2 -36.87(13)
S1 Rh1 C1 C2 141.47(13)
C9 Rh1 C1 C2 -113.77(19)
C4 Rh1 C1 C2 -77.95(14)
C32 Rh1 C1 C9 166.22(13)
N1 Rh1 C1 C9 -7.4(3)
C2 Rh1 C1 C9 113.77(19)
C3 Rh1 C1 C9 76.90(14)
S1 Rh1 C1 C9 -104.76(13)
C4 Rh1 C1 C9 35.82(13)
C32 Rh1 C1 C10 -74.0(2)
N1 Rh1 C1 C10 112.3(2)
C2 Rh1 C1 C10 -126.5(2)
C3 Rh1 C1 C10 -163.4(2)
S1 Rh1 C1 C10 14.96(16)
C9 Rh1 C1 C10 119.7(2)
C4 Rh1 C1 C10 155.5(2)
C9 C1 C2 C3 -8.7(3)
C10 C1 C2 C3 171.4(2)
Rh1 C1 C2 C3 61.25(16)
C9 C1 C2 C21 167.7(2)
C10 C1 C2 C21 -12.2(4)
Rh1 C1 C2 C21 -122.3(2)
C9 C1 C2 Rh1 -69.94(15)
C10 C1 C2 Rh1 110.2(2)
C32 Rh1 C2 C1 -140.36(14)
N1 Rh1 C2 C1 134.54(16)
C3 Rh1 C2 C1 118.1(2)
S1 Rh1 C2 C1 -42.64(14)
C9 Rh1 C2 C1 39.89(13)
C4 Rh1 C2 C1 80.47(14)
C32 Rh1 C2 C3 101.54(16)
N1 Rh1 C2 C3 16.4(2)
C1 Rh1 C2 C3 -118.1(2)
S1 Rh1 C2 C3 -160.74(13)
C9 Rh1 C2 C3 -78.21(15)
C4 Rh1 C2 C3 -37.63(15)
C32 Rh1 C2 C21 -21.4(2)
N1 Rh1 C2 C21 -106.5(2)
C1 Rh1 C2 C21 119.0(3)
C3 Rh1 C2 C21 -122.9(3)
S1 Rh1 C2 C21 76.3(2)
C9 Rh1 C2 C21 158.9(3)
C4 Rh1 C2 C21 -160.6(3)
C1 C2 C3 C4 9.8(3)
C21 C2 C3 C4 -166.6(2)
Rh1 C2 C3 C4 68.11(16)
C1 C2 C3 Rh1 -58.32(15)
C21 C2 C3 Rh1 125.3(3)
C32 Rh1 C3 C2 -87.16(16)
N1 Rh1 C3 C2 -170.66(14)
C1 Rh1 C3 C2 37.74(15)
S1 Rh1 C3 C2 34.6(2)
C9 Rh1 C3 C2 81.31(16)
C4 Rh1 C3 C2 115.7(2)
C32 Rh1 C3 C4 157.14(14)
N1 Rh1 C3 C4 73.65(15)
C1 Rh1 C3 C4 -77.96(15)
C2 Rh1 C3 C4 -115.7(2)
S1 Rh1 C3 C4 -81.08(17)
C9 Rh1 C3 C4 -34.39(13)
C2 C3 C4 C5 176.9(2)
Rh1 C3 C4 C5 -119.3(3)
C2 C3 C4 C9 -7.1(3)
Rh1 C3 C4 C9 56.70(16)
C2 C3 C4 Rh1 -63.84(16)
C32 Rh1 C4 C5 93.0(3)
N1 Rh1 C4 C5 11.6(2)
C1 Rh1 C4 C5 -150.4(3)
C2 Rh1 C4 C5 165.6(3)
C3 Rh1 C4 C5 126.8(3)
S1 Rh1 C4 C5 -95.8(2)
C9 Rh1 C4 C5 -111.7(3)
C32 Rh1 C4 C9 -155.28(15)
N1 Rh1 C4 C9 123.32(14)
C1 Rh1 C4 C9 -38.70(13)
C2 Rh1 C4 C9 -82.66(15)
C3 Rh1 C4 C9 -121.5(2)
S1 Rh1 C4 C9 15.90(16)
C32 Rh1 C4 C3 -33.8(2)
N1 Rh1 C4 C3 -115.19(14)
C1 Rh1 C4 C3 82.78(15)
C2 Rh1 C4 C3 38.82(14)
S1 Rh1 C4 C3 137.38(12)
C9 Rh1 C4 C3 121.5(2)
C9 C4 C5 C6 -1.3(3)
C3 C4 C5 C6 174.3(2)
Rh1 C4 C5 C6 83.5(3)
C4 C5 C6 C7 -0.3(4)
C5 C6 C7 C8 0.8(4)
C6 C7 C8 C9 0.3(4)
C7 C8 C9 C4 -1.8(3)
C7 C8 C9 C1 -176.6(2)
C7 C8 C9 Rh1 -93.4(2)
C5 C4 C9 C8 2.3(3)
C3 C4 C9 C8 -174.2(2)
Rh1 C4 C9 C8 -119.1(2)
C5 C4 C9 C1 178.3(2)
C3 C4 C9 C1 1.7(2)
Rh1 C4 C9 C1 56.84(14)
C5 C4 C9 Rh1 121.4(2)
C3 C4 C9 Rh1 -55.17(16)
C2 C1 C9 C8 179.7(2)
C10 C1 C9 C8 -0.4(4)
Rh1 C1 C9 C8 111.6(2)
C2 C1 C9 C4 4.4(2)
C10 C1 C9 C4 -175.7(2)
Rh1 C1 C9 C4 -63.76(15)
C2 C1 C9 Rh1 68.12(15)
C10 C1 C9 Rh1 -112.0(2)
C32 Rh1 C9 C8 -165.4(3)
N1 Rh1 C9 C8 51.6(2)
C1 Rh1 C9 C8 -124.8(3)
C2 Rh1 C9 C8 -164.6(2)
C3 Rh1 C9 C8 152.8(2)
S1 Rh1 C9 C8 -50.04(19)
C4 Rh1 C9 C8 117.7(3)
C32 Rh1 C9 C4 76.9(3)
N1 Rh1 C9 C4 -66.09(15)
C1 Rh1 C9 C4 117.55(19)
C2 Rh1 C9 C4 77.76(15)
C3 Rh1 C9 C4 35.10(13)
S1 Rh1 C9 C4 -167.71(13)
C32 Rh1 C9 C1 -40.6(3)
N1 Rh1 C9 C1 176.36(13)
C2 Rh1 C9 C1 -39.79(13)
C3 Rh1 C9 C1 -82.45(14)
S1 Rh1 C9 C1 74.74(13)
C4 Rh1 C9 C1 -117.55(19)
C2 C1 C10 C11 -103.7(3)
C9 C1 C10 C11 76.4(3)
Rh1 C1 C10 C11 -13.7(3)
C2 C1 C10 C19 83.1(3)
C9 C1 C10 C19 -96.7(3)
Rh1 C1 C10 C19 173.11(17)
C19 C10 C11 C12 0.8(4)
C1 C10 C11 C12 -172.5(2)
C19 C10 C11 S1 175.32(17)
C1 C10 C11 S1 2.1(3)
O12 S1 C11 C10 -118.96(19)
C20 S1 C11 C10 128.3(2)
Rh1 S1 C11 C10 8.9(2)
O12 S1 C11 C12 55.7(2)
C20 S1 C11 C12 -57.1(2)
Rh1 S1 C11 C12 -176.49(18)
C10 C11 C12 C13 -0.5(4)
S1 C11 C12 C13 -174.84(19)
C11 C12 C13 C14 0.7(4)
C12 C13 C14 C15 175.8(2)
C12 C13 C14 C19 -1.3(4)
C13 C14 C15 C16 -177.1(2)
C19 C14 C15 C16 0.0(4)
C14 C15 C16 C17 -1.8(4)
C15 C16 C17 C18 1.8(4)
C16 C17 C18 C19 0.2(4)
C17 C18 C19 C14 -2.1(4)
C17 C18 C19 C10 175.4(2)
C13 C14 C19 C18 179.1(2)
C15 C14 C19 C18 1.9(3)
C13 C14 C19 C10 1.5(3)
C15 C14 C19 C10 -175.6(2)
C11 C10 C19 C18 -178.8(2)
C1 C10 C19 C18 -5.7(4)
C11 C10 C19 C14 -1.3(3)
C1 C10 C19 C14 171.8(2)
C26 N1 C22 C23 -4.3(3)
Rh1 N1 C22 C23 168.41(18)
N1 C22 C23 C24 1.3(4)
C22 C23 C24 C25 2.1(4)
C23 C24 C25 C26 -2.7(4)
C22 N1 C26 C25 3.7(3)
Rh1 N1 C26 C25 -169.39(17)
C22 N1 C26 C27 -178.4(2)
Rh1 N1 C26 C27 8.5(2)
C24 C25 C26 N1 -0.2(4)
C24 C25 C26 C27 -177.8(2)
N1 C26 C27 C28 170.7(2)
C25 C26 C27 C28 -11.6(4)
N1 C26 C27 C32 -7.1(3)
C25 C26 C27 C32 170.6(2)
C32 C27 C28 C29 -0.2(4)
C26 C27 C28 C29 -177.9(2)
C27 C28 C29 C30 -1.0(4)
C28 C29 C30 C31 1.3(5)
C29 C30 C31 C32 -0.4(4)
C30 C31 C32 C27 -0.8(4)
C30 C31 C32 Rh1 175.3(2)
C28 C27 C32 C31 1.1(4)
C26 C27 C32 C31 179.0(2)
C28 C27 C32 Rh1 -175.45(19)
C26 C27 C32 Rh1 2.4(3)
N1 Rh1 C32 C31 -174.7(2)
C1 Rh1 C32 C31 8.3(3)
C2 Rh1 C32 C31 38.4(2)
C3 Rh1 C32 C31 76.7(2)
S1 Rh1 C32 C31 -76.5(2)
C9 Rh1 C32 C31 39.2(4)
C4 Rh1 C32 C31 96.7(2)
N1 Rh1 C32 C27 1.55(17)
C1 Rh1 C32 C27 -175.54(16)
C2 Rh1 C32 C27 -145.42(18)
C3 Rh1 C32 C27 -107.12(18)
S1 Rh1 C32 C27 99.75(17)
C9 Rh1 C32 C27 -144.6(3)
C4 Rh1 C32 C27 -87.1(2)
